data_7034212
loop_
_publ_author_name
'Kumar, Rajnish'
'Mani, Ganesan'

_publ_section_title
;
 Exhibition of the Br\/onsted acid-base character of a Schiff base in
 palladium(ii) complex formation: lithium complexation, fluxional
 properties and catalysis of Suzuki reactions in water.
;
_journal_issue 15
_journal_name_full 'Dalton transactions (Cambridge, England : 2003)'
_journal_page_first 6896
_journal_page_last 6908
_journal_paper_doi 10.1039/c5dt00438a
_journal_volume 44
_journal_year 2015
_chemical_formula_sum 'C37 H50 Cl2 N5 O0.5 Pd'
_chemical_formula_weight 750.12
_chemical_name_systematic
;
 ?
;
_space_group_IT_number 2
_symmetry_cell_setting triclinic
_symmetry_space_group_name_Hall '-P 1'
_symmetry_space_group_name_H-M 'P -1'
_atom_sites_solution_hydrogens geom
_atom_sites_solution_primary direct
_atom_sites_solution_secondary difmap
_audit_creation_method SHELXL-97
_audit_update_record
;
2015-01-27 deposited with the CCDC.
2015-02-26 downloaded from the CCDC.
;
_cell_angle_alpha 82.68(2)
_cell_angle_beta 87.07(2)
_cell_angle_gamma 72.53(2)
_cell_formula_units_Z 2
_cell_length_a 9.898(6)
_cell_length_b 10.527(7)
_cell_length_c 20.359(12)
_cell_measurement_reflns_used 20021
_cell_measurement_temperature 293(2)
_cell_measurement_theta_max 24.99
_cell_measurement_theta_min 1.01
_cell_volume 2007(2)
_computing_structure_refinement 'SHELXL-97 (Sheldrick, 2008)'
_computing_structure_solution sir92
_diffrn_ambient_temperature 293(2)
_diffrn_measured_fraction_theta_full 0.972
_diffrn_measured_fraction_theta_max 0.972
_diffrn_measurement_device_type 'Bruker CCD APEX 2'
_diffrn_measurement_method hemisphere
_diffrn_radiation_monochromator graphite
_diffrn_radiation_source 'fine-focus sealed tube'
_diffrn_radiation_type MoK\a
_diffrn_radiation_wavelength 0.71073
_diffrn_reflns_av_R_equivalents 0.0848
_diffrn_reflns_av_sigmaI/netI 0.1065
_diffrn_reflns_limit_h_max 11
_diffrn_reflns_limit_h_min -11
_diffrn_reflns_limit_k_max 11
_diffrn_reflns_limit_k_min -12
_diffrn_reflns_limit_l_max 24
_diffrn_reflns_limit_l_min -24
_diffrn_reflns_number 20021
_diffrn_reflns_theta_full 24.99
_diffrn_reflns_theta_max 24.99
_diffrn_reflns_theta_min 1.01
_exptl_absorpt_coefficient_mu 0.627
_exptl_absorpt_correction_T_max 0.9286
_exptl_absorpt_correction_T_min 0.8392
_exptl_absorpt_correction_type multi-scan
_exptl_absorpt_process_details sadabs
_exptl_crystal_colour yellow-orange
_exptl_crystal_density_diffrn 1.241
_exptl_crystal_density_method 'not measured'
_exptl_crystal_description Prism
_exptl_crystal_F_000 782
_exptl_crystal_size_max 0.29
_exptl_crystal_size_mid 0.20
_exptl_crystal_size_min 0.12
_refine_diff_density_max 0.784
_refine_diff_density_min -0.881
_refine_diff_density_rms 0.103
_refine_ls_extinction_method none
_refine_ls_goodness_of_fit_ref 1.023
_refine_ls_hydrogen_treatment mixed
_refine_ls_matrix_type full
_refine_ls_number_parameters 421
_refine_ls_number_reflns 6877
_refine_ls_number_restraints 2
_refine_ls_restrained_S_all 1.022
_refine_ls_R_factor_all 0.1220
_refine_ls_R_factor_gt 0.0683
_refine_ls_shift/su_max 0.000
_refine_ls_shift/su_mean 0.000
_refine_ls_structure_factor_coef Fsqd
_refine_ls_weighting_details 'calc w=1/[\s^2^(Fo^2^)+(0.1001P)^2^+0.4389P] where P=(Fo^2^+2Fc^2^)/3'
_refine_ls_weighting_scheme calc
_refine_ls_wR_factor_gt 0.1604
_refine_ls_wR_factor_ref 0.1890
_reflns_number_gt 4391
_reflns_number_total 6877
_reflns_threshold_expression >2\s(I)
_cod_data_source_file c5dt00438a2.cif
_cod_data_source_block complex3
_cod_depositor_comments
;
The following automatic conversions were performed:

'_symmetry_cell_setting' value 'Triclinic' changed to 'triclinic'
according to
/usr/data/users/saulius/crontab/automatic-downloads/rss-feeds/RSC/lib/dictionaries/cif_core.dic
dictionary named 'cif_core.dic' version 2.4.2 from 2011-04-26.

Automatic conversion script
Id: cif_fix_values 3086 2015-02-26 13:12:21Z robertas 

 Adding full bibliography for 7034209--7034214.cif.
;
_cod_original_sg_symbol_H-M P-1
_cod_original_formula_sum 'C37 H50 Cl2 N5 O0.50 Pd'
_cod_database_code 7034212

loop_
_symmetry_equiv_pos_as_xyz
'x, y, z'
'-x, -y, -z'

loop_
_atom_site_label
_atom_site_type_symbol
_atom_site_fract_x
_atom_site_fract_y
_atom_site_fract_z
_atom_site_U_iso_or_equiv
_atom_site_adp_type
_atom_site_occupancy
_atom_site_symmetry_multiplicity
_atom_site_calc_flag
_atom_site_refinement_flags
C1 C 0.5343(9) 0.1393(11) 0.3917(6) 0.101(3) Uani 1 1 d .
H1A H 0.5813 0.2063 0.3787 0.152 Uiso 1 1 calc R
H1B H 0.5556 0.0755 0.3600 0.152 Uiso 1 1 calc R
H1C H 0.5665 0.0941 0.4346 0.152 Uiso 1 1 calc R
C2 C 0.3746(8) 0.2059(8) 0.3946(4) 0.064(2) Uani 1 1 d .
H2 H 0.3451 0.2482 0.3498 0.076 Uiso 1 1 calc R
C3 C 0.2978(11) 0.1045(10) 0.4132(6) 0.103(3) Uani 1 1 d .
H3A H 0.1977 0.1486 0.4143 0.154 Uiso 1 1 calc R
H3B H 0.3277 0.0579 0.4561 0.154 Uiso 1 1 calc R
H3C H 0.3184 0.0415 0.3812 0.154 Uiso 1 1 calc R
C4 C 0.3361(7) 0.3172(7) 0.4400(3) 0.0480(17) Uani 1 1 d .
C5 C 0.3879(8) 0.2940(9) 0.5041(4) 0.064(2) Uani 1 1 d .
H5 H 0.4437 0.2084 0.5198 0.076 Uiso 1 1 calc R
C6 C 0.3599(9) 0.3917(10) 0.5443(4) 0.070(2) Uani 1 1 d .
H6 H 0.3960 0.3723 0.5870 0.084 Uiso 1 1 calc R
C7 C 0.2779(8) 0.5202(9) 0.5226(4) 0.063(2) Uani 1 1 d .
H7 H 0.2607 0.5868 0.5505 0.076 Uiso 1 1 calc R
C8 C 0.2207(7) 0.5515(7) 0.4593(3) 0.0484(17) Uani 1 1 d .
C9 C 0.2484(6) 0.4464(7) 0.4192(3) 0.0432(16) Uani 1 1 d .
C10 C 0.2185(13) 0.7886(12) 0.4294(8) 0.152(6) Uani 1 1 d .
H10A H 0.1600 0.8762 0.4126 0.228 Uiso 1 1 calc R
H10B H 0.2978 0.7605 0.3999 0.228 Uiso 1 1 calc R
H10C H 0.2519 0.7914 0.4725 0.228 Uiso 1 1 calc R
C11 C 0.1343(7) 0.6919(8) 0.4343(4) 0.0560(19) Uani 1 1 d .
H11 H 0.1068 0.6890 0.3891 0.067 Uiso 1 1 calc R
C12 C -0.0011(10) 0.7391(11) 0.4732(5) 0.108(4) Uani 1 1 d .
H12A H -0.0527 0.8283 0.4552 0.162 Uiso 1 1 calc R
H12B H 0.0206 0.7389 0.5187 0.162 Uiso 1 1 calc R
H12C H -0.0576 0.6800 0.4707 0.162 Uiso 1 1 calc R
C13 C 0.0572(6) 0.4733(7) 0.3462(3) 0.0461(17) Uani 1 1 d .
H13 H 0.0026 0.4545 0.3825 0.055 Uiso 1 1 calc R
C14 C 0.0016(6) 0.5021(7) 0.2819(4) 0.0495(18) Uani 1 1 d .
C15 C -0.1300(7) 0.5120(8) 0.2563(4) 0.061(2) Uani 1 1 d .
H15 H -0.2092 0.5010 0.2801 0.073 Uiso 1 1 calc R
C16 C -0.1191(7) 0.5414(8) 0.1887(4) 0.061(2) Uani 1 1 d .
H16 H -0.1905 0.5554 0.1582 0.074 Uiso 1 1 calc R
C17 C 0.0188(8) 0.5464(8) 0.1742(4) 0.057(2) Uani 1 1 d .
C18 C 0.0777(8) 0.5809(9) 0.1081(4) 0.062(2) Uani 1 1 d .
H18A H 0.0176 0.5703 0.0743 0.075 Uiso 1 1 calc R
H18B H 0.1707 0.5177 0.1030 0.075 Uiso 1 1 calc R
C19 C -0.0472(9) 0.8253(10) 0.1072(5) 0.101(4) Uani 1 1 d .
H19A H -0.0347 0.9130 0.0990 0.151 Uiso 1 1 calc R
H19B H -0.0790 0.8108 0.1521 0.151 Uiso 1 1 calc R
H19C H -0.1165 0.8188 0.0775 0.151 Uiso 1 1 calc R
C20 C 0.2068(8) 0.7437(8) 0.1357(4) 0.064(2) Uani 1 1 d .
H20A H 0.2204 0.8298 0.1194 0.076 Uiso 1 1 calc R
H20B H 0.1782 0.7453 0.1819 0.076 Uiso 1 1 calc R
C21 C 0.3429(8) 0.6355(8) 0.1298(4) 0.060(2) Uani 1 1 d .
C22 C 0.4406(8) 0.6159(9) 0.0768(4) 0.070(2) Uani 1 1 d .
H22 H 0.4385 0.6748 0.0385 0.084 Uiso 1 1 calc R
C23 C 0.5389(8) 0.4949(9) 0.0921(4) 0.067(2) Uani 1 1 d .
H23 H 0.6163 0.4560 0.0659 0.081 Uiso 1 1 calc R
C24 C 0.5028(6) 0.4397(8) 0.1541(3) 0.0501(18) Uani 1 1 d .
C25 C 0.5588(7) 0.3162(8) 0.1907(3) 0.0536(19) Uani 1 1 d .
H25 H 0.5137 0.3005 0.2308 0.064 Uiso 1 1 calc R
C26 C 0.7086(7) 0.0860(8) 0.2140(4) 0.055(2) Uani 1 1 d .
C27 C 0.9062(12) 0.1790(12) 0.3397(5) 0.109(4) Uani 1 1 d .
H27A H 0.9551 0.2443 0.3423 0.163 Uiso 1 1 calc R
H27B H 0.9576 0.0952 0.3637 0.163 Uiso 1 1 calc R
H27C H 0.8129 0.2095 0.3586 0.163 Uiso 1 1 calc R
C28 C 0.8950(9) 0.1598(10) 0.2668(4) 0.078(3) Uani 1 1 d .
H28 H 0.8380 0.2462 0.2448 0.094 Uiso 1 1 calc R
C29 C 1.0382(14) 0.1286(17) 0.2335(8) 0.172(7) Uani 1 1 d .
H29A H 1.0821 0.1959 0.2400 0.258 Uiso 1 1 calc R
H29B H 1.0277 0.1277 0.1870 0.258 Uiso 1 1 calc R
H29C H 1.0963 0.0424 0.2523 0.258 Uiso 1 1 calc R
C30 C 0.8196(8) 0.0605(8) 0.2585(4) 0.057(2) Uani 1 1 d .
C31 C 0.8572(10) -0.0657(9) 0.2957(5) 0.084(3) Uani 1 1 d .
H31 H 0.9320 -0.0893 0.3251 0.101 Uiso 1 1 calc R
C32 C 0.7848(13) -0.1532(11) 0.2888(6) 0.102(3) Uani 1 1 d .
H32 H 0.8101 -0.2356 0.3149 0.122 Uiso 1 1 calc R
C33 C 0.6760(11) -0.1269(11) 0.2454(6) 0.096(3) Uani 1 1 d .
H33 H 0.6293 -0.1904 0.2422 0.115 Uiso 1 1 calc R
C34 C 0.6367(8) -0.0043(11) 0.2063(5) 0.077(3) Uani 1 1 d .
C35 C 0.5475(16) -0.044(3) 0.1024(8) 0.273(15) Uani 1 1 d .
H35A H 0.6369 -0.0404 0.0831 0.410 Uiso 1 1 calc R
H35B H 0.4748 -0.0085 0.0698 0.410 Uiso 1 1 calc R
H35C H 0.5527 -0.1357 0.1176 0.410 Uiso 1 1 calc R
C36 C 0.5158(10) 0.0306(14) 0.1553(8) 0.126(5) Uani 1 1 d .
H36 H 0.5047 0.1235 0.1364 0.152 Uiso 1 1 calc R
C37 C 0.3845(16) 0.032(3) 0.1867(12) 0.36(2) Uani 1 1 d .
H37A H 0.3683 0.0854 0.2227 0.536 Uiso 1 1 calc R
H37B H 0.3867 -0.0585 0.2035 0.536 Uiso 1 1 calc R
H37C H 0.3097 0.0682 0.1553 0.536 Uiso 1 1 calc R
N1 N 0.1888(5) 0.4737(5) 0.3538(3) 0.0430(13) Uani 1 1 d .
N2 N 0.0924(5) 0.5197(5) 0.2323(3) 0.0431(13) Uani 1 1 d .
N3 N 0.0907(7) 0.7217(8) 0.0964(3) 0.069(2) Uani 1 1 d D
H1N3 H 0.103(9) 0.737(9) 0.0533(12) 0.083 Uiso 1 1 d D
N4 N 0.3797(6) 0.5292(6) 0.1774(3) 0.0507(15) Uani 1 1 d .
N5 N 0.6688(6) 0.2190(7) 0.1747(3) 0.0609(18) Uani 1 1 d D
H1N5 H 0.710(7) 0.221(8) 0.1357(19) 0.073 Uiso 1 1 d D
Cl1 Cl 0.49224(19) 0.5031(3) 0.31542(10) 0.0717(6) Uani 1 1 d .
Cl2 Cl 0.8583(4) 0.2061(4) 0.04847(14) 0.169(2) Uani 1 1 d .
Pd1 Pd 0.28634(5) 0.50730(6) 0.26633(3) 0.0421(2) Uani 1 1 d .
O1 O 0.179(2) 1.039(3) 0.0404(11) 0.195(10) Uani 0.50 1 d P

loop_
_atom_site_aniso_label
_atom_site_aniso_U_11
_atom_site_aniso_U_22
_atom_site_aniso_U_33
_atom_site_aniso_U_23
_atom_site_aniso_U_13
_atom_site_aniso_U_12
C1 0.074(6) 0.087(8) 0.129(9) -0.031(7) 0.020(6) 0.001(5)
C2 0.074(5) 0.045(5) 0.059(5) -0.005(4) -0.003(4) 0.002(4)
C3 0.109(8) 0.079(8) 0.128(9) -0.047(7) 0.018(7) -0.030(6)
C4 0.045(4) 0.047(5) 0.047(4) -0.006(3) -0.003(3) -0.005(3)
C5 0.059(5) 0.056(6) 0.065(5) -0.002(4) -0.018(4) -0.001(4)
C6 0.077(5) 0.082(7) 0.046(4) -0.010(5) -0.019(4) -0.013(5)
C7 0.072(5) 0.068(6) 0.051(5) -0.014(4) -0.005(4) -0.020(5)
C8 0.050(4) 0.052(5) 0.044(4) -0.008(4) 0.001(3) -0.016(4)
C9 0.037(3) 0.049(5) 0.039(4) -0.007(3) 0.002(3) -0.007(3)
C10 0.108(9) 0.071(8) 0.272(18) 0.035(9) -0.041(10) -0.036(7)
C11 0.058(4) 0.051(5) 0.055(4) -0.010(4) 0.004(3) -0.008(4)
C12 0.090(7) 0.095(8) 0.098(8) 0.010(6) 0.027(6) 0.022(6)
C13 0.038(3) 0.047(5) 0.049(4) -0.008(3) 0.003(3) -0.007(3)
C14 0.032(3) 0.052(5) 0.060(5) -0.010(4) -0.001(3) -0.005(3)
C15 0.043(4) 0.064(6) 0.079(6) -0.015(4) -0.003(4) -0.017(4)
C16 0.046(4) 0.071(6) 0.068(5) -0.010(4) -0.023(4) -0.014(4)
C17 0.053(4) 0.055(5) 0.052(4) 0.000(4) -0.018(3) -0.001(4)
C18 0.057(5) 0.073(6) 0.048(4) -0.015(4) -0.008(3) -0.001(4)
C19 0.062(5) 0.077(7) 0.120(8) 0.010(6) 0.021(5) 0.032(5)
C20 0.064(5) 0.044(5) 0.065(5) -0.002(4) 0.016(4) 0.005(4)
C21 0.054(4) 0.057(5) 0.057(5) -0.005(4) 0.009(4) -0.002(4)
C22 0.068(5) 0.083(7) 0.045(4) 0.011(4) 0.012(4) -0.011(5)
C23 0.046(4) 0.086(7) 0.052(5) -0.007(4) 0.010(3) 0.006(4)
C24 0.032(3) 0.061(5) 0.043(4) -0.005(4) 0.003(3) 0.006(3)
C25 0.037(3) 0.072(6) 0.042(4) -0.015(4) 0.000(3) 0.002(4)
C26 0.041(4) 0.053(5) 0.061(5) -0.016(4) 0.001(3) 0.005(4)
C27 0.137(10) 0.109(9) 0.099(8) -0.012(7) -0.016(7) -0.062(8)
C28 0.073(6) 0.073(7) 0.076(6) 0.003(5) -0.020(5) -0.004(5)
C29 0.138(12) 0.212(17) 0.201(16) -0.078(13) 0.077(11) -0.096(12)
C30 0.061(5) 0.044(5) 0.060(5) -0.001(4) -0.013(4) -0.003(4)
C31 0.095(7) 0.048(6) 0.103(8) -0.009(5) -0.034(6) -0.005(5)
C32 0.123(9) 0.051(7) 0.113(9) -0.014(6) -0.007(7) 0.004(7)
C33 0.084(7) 0.057(7) 0.154(11) -0.032(7) 0.003(7) -0.025(6)
C34 0.044(4) 0.080(8) 0.109(7) -0.046(6) -0.001(4) -0.008(5)
C35 0.108(11) 0.51(4) 0.186(17) -0.20(2) -0.056(11) 0.013(16)
C36 0.060(6) 0.133(11) 0.193(14) -0.086(10) -0.016(7) -0.009(6)
C37 0.075(10) 0.72(7) 0.32(3) -0.24(3) 0.009(14) -0.12(2)
N1 0.032(3) 0.038(3) 0.053(3) -0.005(3) -0.002(2) -0.003(2)
N2 0.035(3) 0.040(4) 0.048(3) -0.012(3) 0.001(2) 0.000(2)
N3 0.054(4) 0.074(5) 0.054(4) 0.008(4) 0.010(3) 0.011(4)
N4 0.045(3) 0.051(4) 0.049(3) -0.008(3) -0.001(3) -0.003(3)
N5 0.044(3) 0.071(5) 0.049(4) -0.008(4) 0.005(3) 0.011(3)
Cl1 0.0482(10) 0.1163(19) 0.0610(12) -0.0194(12) 0.0006(9) -0.0366(11)
Cl2 0.138(3) 0.186(4) 0.0759(18) 0.044(2) 0.0525(18) 0.079(3)
Pd1 0.0320(3) 0.0490(4) 0.0414(3) -0.0082(2) 0.00047(19) -0.0050(2)
O1 0.165(19) 0.23(3) 0.150(18) 0.027(16) 0.002(15) -0.026(17)

loop_
_atom_type_symbol
_atom_type_description
_atom_type_scat_dispersion_real
_atom_type_scat_dispersion_imag
_atom_type_scat_source
C C 0.0033 0.0016 'International Tables Vol C Tables 4.2.6.8 and 6.1.1.4'
H H 0.0000 0.0000 'International Tables Vol C Tables 4.2.6.8 and 6.1.1.4'
N N 0.0061 0.0033 'International Tables Vol C Tables 4.2.6.8 and 6.1.1.4'
O O 0.0106 0.0060 'International Tables Vol C Tables 4.2.6.8 and 6.1.1.4'
Cl Cl 0.1484 0.1585 'International Tables Vol C Tables 4.2.6.8 and 6.1.1.4'
Pd Pd -0.9988 1.0072 'International Tables Vol C Tables 4.2.6.8 and 6.1.1.4'

loop_
_geom_angle_atom_site_label_1
_geom_angle_atom_site_label_2
_geom_angle_atom_site_label_3
_geom_angle
C2 C1 H1A 109.5
C2 C1 H1B 109.5
H1A C1 H1B 109.5
C2 C1 H1C 109.5
H1A C1 H1C 109.5
H1B C1 H1C 109.5
C3 C2 C1 111.0(8)
C3 C2 C4 112.4(7)
C1 C2 C4 111.5(7)
C3 C2 H2 107.2
C1 C2 H2 107.2
C4 C2 H2 107.2
C2 C3 H3A 109.5
C2 C3 H3B 109.5
H3A C3 H3B 109.5
C2 C3 H3C 109.5
H3A C3 H3C 109.5
H3B C3 H3C 109.5
C5 C4 C9 117.0(7)
C5 C4 C2 121.0(7)
C9 C4 C2 122.0(6)
C6 C5 C4 122.3(8)
C6 C5 H5 118.9
C4 C5 H5 118.9
C5 C6 C7 120.4(7)
C5 C6 H6 119.8
C7 C6 H6 119.8
C6 C7 C8 121.0(8)
C6 C7 H7 119.5
C8 C7 H7 119.5
C7 C8 C9 117.2(7)
C7 C8 C11 121.6(7)
C9 C8 C11 121.2(6)
C4 C9 C8 122.0(6)
C4 C9 N1 118.8(6)
C8 C9 N1 119.1(6)
C11 C10 H10A 109.5
C11 C10 H10B 109.5
H10A C10 H10B 109.5
C11 C10 H10C 109.5
H10A C10 H10C 109.5
H10B C10 H10C 109.5
C10 C11 C12 112.0(9)
C10 C11 C8 112.2(7)
C12 C11 C8 112.6(7)
C10 C11 H11 106.5
C12 C11 H11 106.5
C8 C11 H11 106.5
C11 C12 H12A 109.5
C11 C12 H12B 109.5
H12A C12 H12B 109.5
C11 C12 H12C 109.5
H12A C12 H12C 109.5
H12B C12 H12C 109.5
N1 C13 C14 118.5(6)
N1 C13 H13 120.8
C14 C13 H13 120.8
N2 C14 C15 110.2(6)
N2 C14 C13 116.0(6)
C15 C14 C13 133.8(7)
C16 C15 C14 106.4(6)
C16 C15 H15 126.8
C14 C15 H15 126.8
C15 C16 C17 107.6(6)
C15 C16 H16 126.2
C17 C16 H16 126.2
N2 C17 C16 108.7(6)
N2 C17 C18 124.3(6)
C16 C17 C18 126.9(7)
C17 C18 N3 114.3(6)
C17 C18 H18A 108.7
N3 C18 H18A 108.7
C17 C18 H18B 108.7
N3 C18 H18B 108.7
H18A C18 H18B 107.6
N3 C19 H19A 109.5
N3 C19 H19B 109.5
H19A C19 H19B 109.5
N3 C19 H19C 109.5
H19A C19 H19C 109.5
H19B C19 H19C 109.5
C21 C20 N3 111.1(7)
C21 C20 H20A 109.4
N3 C20 H20A 109.4
C21 C20 H20B 109.4
N3 C20 H20B 109.4
H20A C20 H20B 108.0
N4 C21 C22 110.1(7)
N4 C21 C20 120.1(6)
C22 C21 C20 129.5(7)
C23 C22 C21 107.3(7)
C23 C22 H22 126.4
C21 C22 H22 126.4
C22 C23 C24 107.8(6)
C22 C23 H23 126.1
C24 C23 H23 126.1
C25 C24 C23 132.3(6)
C25 C24 N4 118.8(6)
C23 C24 N4 108.7(6)
N5 C25 C24 126.7(6)
N5 C25 H25 116.7
C24 C25 H25 116.7
C34 C26 C30 123.8(8)
C34 C26 N5 119.9(7)
C30 C26 N5 116.3(7)
C28 C27 H27A 109.5
C28 C27 H27B 109.5
H27A C27 H27B 109.5
C28 C27 H27C 109.5
H27A C27 H27C 109.5
H27B C27 H27C 109.5
C30 C28 C29 112.7(9)
C30 C28 C27 112.8(8)
C29 C28 C27 110.7(10)
C30 C28 H28 106.7
C29 C28 H28 106.7
C27 C28 H28 106.7
C28 C29 H29A 109.5
C28 C29 H29B 109.5
H29A C29 H29B 109.5
C28 C29 H29C 109.5
H29A C29 H29C 109.5
H29B C29 H29C 109.5
C31 C30 C26 116.2(8)
C31 C30 C28 120.7(7)
C26 C30 C28 123.1(7)
C32 C31 C30 119.8(9)
C32 C31 H31 120.1
C30 C31 H31 120.1
C31 C32 C33 123.5(10)
C31 C32 H32 118.3
C33 C32 H32 118.3
C32 C33 C34 118.9(10)
C32 C33 H33 120.5
C34 C33 H33 120.5
C26 C34 C33 117.7(8)
C26 C34 C36 120.9(10)
C33 C34 C36 121.4(10)
C36 C35 H35A 109.5
C36 C35 H35B 109.5
H35A C35 H35B 109.5
C36 C35 H35C 109.5
H35A C35 H35C 109.5
H35B C35 H35C 109.5
C35 C36 C37 113.4(16)
C35 C36 C34 114.0(10)
C37 C36 C34 111.6(15)
C35 C36 H36 105.7
C37 C36 H36 105.7
C34 C36 H36 105.7
C36 C37 H37A 109.5
C36 C37 H37B 109.5
H37A C37 H37B 109.5
C36 C37 H37C 109.5
H37A C37 H37C 109.5
H37B C37 H37C 109.5
C13 N1 C9 119.9(5)
C13 N1 Pd1 112.4(4)
C9 N1 Pd1 127.7(4)
C14 N2 C17 107.1(6)
C14 N2 Pd1 112.2(4)
C17 N2 Pd1 140.5(5)
C19 N3 C18 112.1(7)
C19 N3 C20 110.1(8)
C18 N3 C20 114.5(6)
C19 N3 H1N3 102(6)
C18 N3 H1N3 105(6)
C20 N3 H1N3 112(6)
C21 N4 C24 106.1(6)
C21 N4 Pd1 127.6(5)
C24 N4 Pd1 126.1(5)
C25 N5 C26 121.6(6)
C25 N5 H1N5 122(5)
C26 N5 H1N5 114(5)
N4 Pd1 N1 175.8(2)
N4 Pd1 N2 96.9(2)
N1 Pd1 N2 80.8(2)
N4 Pd1 Cl1 88.87(17)
N1 Pd1 Cl1 93.62(16)
N2 Pd1 Cl1 173.42(15)

loop_
_geom_bond_atom_site_label_1
_geom_bond_atom_site_label_2
_geom_bond_distance
C1 C2 1.527(11)
C1 H1A 0.9600
C1 H1B 0.9600
C1 H1C 0.9600
C2 C3 1.489(12)
C2 C4 1.531(10)
C2 H2 0.9800
C3 H3A 0.9600
C3 H3B 0.9600
C3 H3C 0.9600
C4 C5 1.394(10)
C4 C9 1.401(9)
C5 C6 1.350(11)
C5 H5 0.9300
C6 C7 1.382(11)
C6 H6 0.9300
C7 C8 1.393(10)
C7 H7 0.9300
C8 C9 1.413(9)
C8 C11 1.507(10)
C9 N1 1.443(8)
C10 C11 1.488(13)
C10 H10A 0.9600
C10 H10B 0.9600
C10 H10C 0.9600
C11 C12 1.504(10)
C11 H11 0.9800
C12 H12A 0.9600
C12 H12B 0.9600
C12 H12C 0.9600
C13 N1 1.321(8)
C13 C14 1.407(9)
C13 H13 0.9300
C14 N2 1.350(8)
C14 C15 1.398(10)
C15 C16 1.378(10)
C15 H15 0.9300
C16 C17 1.396(10)
C16 H16 0.9300
C17 N2 1.376(8)
C17 C18 1.485(10)
C18 N3 1.514(11)
C18 H18A 0.9700
C18 H18B 0.9700
C19 N3 1.496(9)
C19 H19A 0.9600
C19 H19B 0.9600
C19 H19C 0.9600
C20 C21 1.491(10)
C20 N3 1.522(11)
C20 H20A 0.9700
C20 H20B 0.9700
C21 N4 1.357(9)
C21 C22 1.404(9)
C22 C23 1.361(11)
C22 H22 0.9300
C23 C24 1.397(10)
C23 H23 0.9300
C24 C25 1.384(10)
C24 N4 1.402(8)
C25 N5 1.311(8)
C25 H25 0.9300
C26 C34 1.375(12)
C26 C30 1.400(10)
C26 N5 1.474(10)
C27 C28 1.536(13)
C27 H27A 0.9600
C27 H27B 0.9600
C27 H27C 0.9600
C28 C30 1.485(12)
C28 C29 1.502(14)
C28 H28 0.9800
C29 H29A 0.9600
C29 H29B 0.9600
C29 H29C 0.9600
C30 C31 1.397(12)
C31 C32 1.350(14)
C31 H31 0.9300
C32 C33 1.368(14)
C32 H32 0.9300
C33 C34 1.386(14)
C33 H33 0.9300
C34 C36 1.552(14)
C35 C36 1.383(18)
C35 H35A 0.9600
C35 H35B 0.9600
C35 H35C 0.9600
C36 C37 1.42(2)
C36 H36 0.9800
C37 H37A 0.9600
C37 H37B 0.9600
C37 H37C 0.9600
N1 Pd1 2.024(5)
N2 Pd1 2.035(5)
N3 H1N3 0.88(2)
N4 Pd1 2.008(6)
N5 H1N5 0.87(2)
Cl1 Pd1 2.301(2)

loop_
_geom_hbond_atom_site_label_D
_geom_hbond_atom_site_label_H
_geom_hbond_atom_site_label_A
_geom_hbond_distance_DH
_geom_hbond_distance_HA
_geom_hbond_distance_DA
_geom_hbond_angle_DHA
_geom_hbond_site_symmetry_A
N3 H1N3 Cl2 0.88(2) 2.13(2) 3.006(7) 173(8) 2_665
N5 H1N5 Cl2 0.87(2) 2.24(3) 3.096(6) 167(7) .

loop_
_geom_torsion_atom_site_label_1
_geom_torsion_atom_site_label_2
_geom_torsion_atom_site_label_3
_geom_torsion_atom_site_label_4
_geom_torsion
C3 C2 C4 C5 74.7(10)
C1 C2 C4 C5 -50.7(10)
C3 C2 C4 C9 -105.7(9)
C1 C2 C4 C9 128.9(8)
C9 C4 C5 C6 -2.2(12)
C2 C4 C5 C6 177.5(8)
C4 C5 C6 C7 -0.3(13)
C5 C6 C7 C8 1.0(13)
C6 C7 C8 C9 0.8(11)
C6 C7 C8 C11 -178.4(7)
C5 C4 C9 C8 4.1(10)
C2 C4 C9 C8 -175.6(7)
C5 C4 C9 N1 -178.1(6)
C2 C4 C9 N1 2.2(10)
C7 C8 C9 C4 -3.5(10)
C11 C8 C9 C4 175.8(6)
C7 C8 C9 N1 178.8(6)
C11 C8 C9 N1 -2.0(9)
C7 C8 C11 C10 63.4(11)
C9 C8 C11 C10 -115.8(10)
C7 C8 C11 C12 -64.1(10)
C9 C8 C11 C12 116.7(8)
N1 C13 C14 N2 4.0(10)
N1 C13 C14 C15 -179.1(8)
N2 C14 C15 C16 -2.1(9)
C13 C14 C15 C16 -179.2(8)
C14 C15 C16 C17 1.1(9)
C15 C16 C17 N2 0.3(9)
C15 C16 C17 C18 -177.0(7)
N2 C17 C18 N3 -74.4(9)
C16 C17 C18 N3 102.5(9)
N3 C20 C21 N4 -96.5(8)
N3 C20 C21 C22 76.1(11)
N4 C21 C22 C23 0.3(10)
C20 C21 C22 C23 -172.9(9)
C21 C22 C23 C24 -0.1(10)
C22 C23 C24 C25 174.5(9)
C22 C23 C24 N4 -0.2(10)
C23 C24 C25 N5 2.5(14)
N4 C24 C25 N5 176.8(7)
C34 C26 C30 C31 0.8(12)
N5 C26 C30 C31 -179.9(7)
C34 C26 C30 C28 -179.3(8)
N5 C26 C30 C28 0.0(11)
C29 C28 C30 C31 76.5(12)
C27 C28 C30 C31 -49.8(11)
C29 C28 C30 C26 -103.4(11)
C27 C28 C30 C26 130.3(9)
C26 C30 C31 C32 -1.9(13)
C28 C30 C31 C32 178.1(9)
C30 C31 C32 C33 1.7(17)
C31 C32 C33 C34 -0.2(17)
C30 C26 C34 C33 0.7(12)
N5 C26 C34 C33 -178.6(7)
C30 C26 C34 C36 -179.3(8)
N5 C26 C34 C36 1.4(12)
C32 C33 C34 C26 -1.0(14)
C32 C33 C34 C36 179.0(10)
C26 C34 C36 C35 112.1(17)
C33 C34 C36 C35 -68(2)
C26 C34 C36 C37 -117.8(17)
C33 C34 C36 C37 62.2(19)
C14 C13 N1 C9 179.1(6)
C14 C13 N1 Pd1 -3.3(8)
C4 C9 N1 C13 99.1(7)
C8 C9 N1 C13 -83.0(8)
C4 C9 N1 Pd1 -78.1(7)
C8 C9 N1 Pd1 99.8(6)
C15 C14 N2 C17 2.3(8)
C13 C14 N2 C17 179.9(6)
C15 C14 N2 Pd1 179.8(5)
C13 C14 N2 Pd1 -2.6(8)
C16 C17 N2 C14 -1.6(8)
C18 C17 N2 C14 175.8(7)
C16 C17 N2 Pd1 -177.9(5)
C18 C17 N2 Pd1 -0.5(12)
C17 C18 N3 C19 -55.1(9)
C17 C18 N3 C20 71.3(8)
C21 C20 N3 C19 175.7(7)
C21 C20 N3 C18 48.3(8)
C22 C21 N4 C24 -0.4(9)
C20 C21 N4 C24 173.5(7)
C22 C21 N4 Pd1 175.9(5)
C20 C21 N4 Pd1 -10.2(11)
C25 C24 N4 C21 -175.1(7)
C23 C24 N4 C21 0.4(9)
C25 C24 N4 Pd1 8.5(10)
C23 C24 N4 Pd1 -176.0(5)
C24 C25 N5 C26 -172.8(7)
C34 C26 N5 C25 79.1(10)
C30 C26 N5 C25 -100.2(8)
C21 N4 Pd1 N1 117(3)
C24 N4 Pd1 N1 -67(3)
C21 N4 Pd1 N2 60.9(7)
C24 N4 Pd1 N2 -123.5(6)
C21 N4 Pd1 Cl1 -115.9(6)
C24 N4 Pd1 Cl1 59.7(6)
C13 N1 Pd1 N4 -56(3)
C9 N1 Pd1 N4 122(3)
C13 N1 Pd1 N2 1.4(5)
C9 N1 Pd1 N2 178.7(6)
C13 N1 Pd1 Cl1 177.9(4)
C9 N1 Pd1 Cl1 -4.8(5)
C14 N2 Pd1 N4 177.2(5)
C17 N2 Pd1 N4 -6.6(8)
C14 N2 Pd1 N1 0.7(5)
C17 N2 Pd1 N1 176.9(8)
C14 N2 Pd1 Cl1 -31.3(17)
C17 N2 Pd1 Cl1 144.9(12)
